data_2010713
loop_
_publ_author_name
'Thompson, Catharine'
'Kruger, Gert J.'
'Meyer, Wolfgang H.'
'Br\"ull, Robert'
'Raubenheimer, Helgard G.'

_publ_section_title
;[2-(Isopropylthio)benzoato-<i>O</i>,<i>S</i>]phenyl(triphenylphosphine)palladium(II)
 tetrahydrofuran solvate
;
_journal_issue 3
_journal_name_full 'Acta Crystallographica Section C'
_journal_page_first 332
_journal_page_last 333
_journal_paper_doi 10.1107/S0108270199016480
_journal_volume 56
_journal_year 2000
_chemical_formula_iupac '[Pd (C10 H11 O2 S) (C6 H5) (C18 H15 P)] , C4 H8 O'
_chemical_formula_moiety 'C34 H31 O2 P Pd S , C4 H8 O'
_chemical_formula_sum 'C38 H39 O3 P Pd S'
_chemical_formula_weight 713.12
_chemical_name_systematic
;
[(2-isopropylthio)benzoato-O,S]phenyl(triphenylphosphine)palladium(II)
tetrahydrofuran solvate
;
_space_group_IT_number 2
_symmetry_cell_setting triclinic
_symmetry_space_group_name_Hall '-P 1'
_symmetry_space_group_name_H-M 'P -1'
_audit_creation_method SHELXL-97
_cell_angle_alpha 100.1420(10)
_cell_angle_beta 95.8030(10)
_cell_angle_gamma 96.2440(10)
_cell_formula_units_Z 2
_cell_length_a 9.8574(6)
_cell_length_b 10.9503(6)
_cell_length_c 16.5057(10)
_cell_measurement_reflns_used 7829
_cell_measurement_temperature 293(2)
_cell_measurement_theta_max 25.00
_cell_measurement_theta_min 1.26
_cell_volume 1730.19(18)
_computing_data_collection 'SMART (Siemens, 1996)'
_computing_data_reduction 'SAINT (Siemens, 1996)'
_computing_molecular_graphics 'ORTEX (McArdle, 1995)'
_computing_publication_material SHELXL97
_computing_structure_refinement 'SHELXL97 (Sheldrick, 1997)'
_computing_structure_solution 'SHELXS97 (Sheldrick, 1990)'
_diffrn_ambient_temperature 293(2)
_diffrn_measured_fraction_theta_full .921
_diffrn_measured_fraction_theta_max .921
_diffrn_measurement_device_type 'Siemens SMART CCD area detector'
_diffrn_measurement_method \w
_diffrn_radiation_monochromator graphite
_diffrn_radiation_source 'fine-focus sealed tube'
_diffrn_radiation_type MoK\a
_diffrn_radiation_wavelength .71073
_diffrn_reflns_av_R_equivalents .017
_diffrn_reflns_av_sigmaI/netI .035
_diffrn_reflns_limit_h_max 11
_diffrn_reflns_limit_h_min -11
_diffrn_reflns_limit_k_max 13
_diffrn_reflns_limit_k_min -10
_diffrn_reflns_limit_l_max 19
_diffrn_reflns_limit_l_min -19
_diffrn_reflns_number 7829
_diffrn_reflns_theta_full 25.00
_diffrn_reflns_theta_max 25.00
_diffrn_reflns_theta_min 1.26
_exptl_absorpt_coefficient_mu .677
_exptl_absorpt_correction_T_max .87
_exptl_absorpt_correction_T_min .82
_exptl_absorpt_correction_type empirical
_exptl_absorpt_process_details '(SADABS; Sheldrick, 1996)'
_exptl_crystal_colour colourless
_exptl_crystal_density_diffrn 1.369
_exptl_crystal_density_method 'not measured'
_exptl_crystal_description prism
_exptl_crystal_F_000 736
_exptl_crystal_size_max .30
_exptl_crystal_size_mid .25
_exptl_crystal_size_min .20
_refine_diff_density_max .66
_refine_diff_density_min -.50
_refine_ls_extinction_method none
_refine_ls_goodness_of_fit_ref 1.103
_refine_ls_hydrogen_treatment constr
_refine_ls_matrix_type full
_refine_ls_number_parameters 386
_refine_ls_number_reflns 5613
_refine_ls_number_restraints 1
_refine_ls_restrained_S_all 1.103
_refine_ls_R_factor_all .048
_refine_ls_R_factor_gt .041
_refine_ls_shift/su_max .019
_refine_ls_shift/su_mean .000
_refine_ls_structure_factor_coef Fsqd
_refine_ls_weighting_details 'w = 1/[\s^2^(Fo^2^)+(0.0318P)^2^+2.4317P] where P=(Fo^2^+2Fc^2^)/3'
_refine_ls_weighting_scheme calc
_refine_ls_wR_factor_ref .097
_reflns_number_gt 5028
_reflns_number_total 5613
_reflns_threshold_expression I>2\s(I)
_cod_data_source_file fr1232.cif
_cod_data_source_block I
_cod_original_cell_volume 1730.2(2)
_cod_original_formula_sum 'C38 H39 O3 P1 Pd1 S1'
_cod_database_code 2010713
_cod_database_fobs_code 2010713

loop_
_symmetry_equiv_pos_as_xyz
'x, y, z'
'-x, -y, -z'

loop_
_atom_site_label
_atom_site_fract_x
_atom_site_fract_y
_atom_site_fract_z
_atom_site_U_iso_or_equiv
_atom_site_adp_type
_atom_site_calc_flag
_atom_site_refinement_flags
_atom_site_occupancy
_atom_site_disorder_assembly
_atom_site_disorder_group
_atom_site_type_symbol
Pd .60081(3) .75046(3) .722268(17) .03841(10) Uani d . 1 . . Pd
P .76178(9) .85819(8) .82645(6) .0360(2) Uani d . 1 . . P
S .45320(11) .61017(9) .61663(6) .0473(2) Uani d . 1 . . S
O41 .4665(3) .7017(2) .80562(16) .0495(7) Uani d . 1 . . O
O42 .3153(4) .5801(3) .8552(2) .0755(10) Uani d . 1 . . O
C41 .4007(4) .5951(4) .8078(2) .0480(10) Uani d . 1 . . C
C42 .4270(4) .4801(4) .7481(2) .0483(10) Uani d . 1 . . C
C43 .4295(5) .3691(4) .7782(3) .0632(12) Uani d . 1 . . C
H43 .4185 .3696 .8336 .076 Uiso calc R 1 . . H
C44 .4475(6) .2592(4) .7289(4) .0772(15) Uani d . 1 . . C
H44 .4523 .1874 .7512 .093 Uiso calc R 1 . . H
C45 .4586(6) .2553(4) .6461(3) .0753(14) Uani d . 1 . . C
H45 .4682 .1802 .6122 .090 Uiso calc R 1 . . H
C46 .4555(5) .3627(4) .6132(3) .0625(12) Uani d . 1 . . C
H46 .4616 .3598 .5571 .075 Uiso calc R 1 . . H
C47 .4432(4) .4755(3) .6646(2) .0454(9) Uani d . 1 . . C
C51 .2805(5) .6577(4) .6177(3) .0581(11) Uani d . 1 . . C
H51 .2586 .6749 .6749 .057(12) Uiso calc R 1 . . H
C52 .2845(6) .7765(5) .5823(4) .0785(15) Uani d . 1 . . C
H521 .1968 .8069 .5836 .095(19) Uiso calc R 1 . . H
H522 .3047 .7591 .5260 .084(18) Uiso calc R 1 . . H
H523 .3544 .8387 .6147 .078(16) Uiso calc R 1 . . H
C53 .1753(6) .5546(6) .5663(5) .098(2) Uani d . 1 . . C
H531 .1858 .4772 .5845 .11(2) Uiso calc R 1 . . H
H532 .1892 .5460 .5089 .13(3) Uiso calc R 1 . . H
H533 .0845 .5754 .5729 .12(2) Uiso calc R 1 . . H
C31 .7046(4) .8153(4) .6382(2) .0469(9) Uani d . 1 . . C
C32 .8022(5) .7541(5) .5991(3) .0614(12) Uani d . 1 . . C
H32 .8267 .6810 .6145 .074 Uiso calc R 1 . . H
C33 .8645(6) .8008(7) .5365(3) .0875(18) Uani d . 1 . . C
H33 .9303 .7588 .5106 .105 Uiso calc R 1 . . H
C34 .8292(8) .9077(8) .5133(4) .103(2) Uani d . 1 . . C
H34 .8718 .9393 .4722 .123 Uiso calc R 1 . . H
C35 .7314(8) .9686(6) .5504(4) .098(2) Uani d . 1 . . C
H35 .7057 1.0402 .5334 .118 Uiso calc R 1 . . H
C36 .6702(5) .9238(5) .6133(3) .0702(14) Uani d . 1 . . C
H36 .6054 .9671 .6391 .084 Uiso calc R 1 . . H
C111 .7117(4) 1.0047(3) .8766(2) .0407(8) Uani d . 1 . . C
C112 .8047(5) 1.1093(4) .9138(3) .0601(12) Uani d . 1 . . C
H112 .8979 1.1096 .9090 .072 Uiso calc R 1 . . H
C113 .7581(6) 1.2125(4) .9579(3) .0755(15) Uani d . 1 . . C
H113 .8206 1.2820 .9829 .091 Uiso calc R 1 . . H
C114 .6217(7) 1.2137(5) .9653(3) .0751(15) Uani d . 1 . . C
H114 .5914 1.2837 .9951 .090 Uiso calc R 1 . . H
C115 .5297(6) 1.1117(5) .9288(3) .0765(15) Uani d . 1 . . C
H115 .4368 1.1123 .9343 .092 Uiso calc R 1 . . H
C116 .5736(5) 1.0080(4) .8840(3) .0583(11) Uani d . 1 . . C
H116 .5099 .9397 .8585 .070 Uiso calc R 1 . . H
C121 .9402(4) .8938(3) .8071(2) .0417(9) Uani d . 1 . . C
C122 1.0435(4) .8344(4) .8389(3) .0523(10) Uani d . 1 . . C
H122 1.0230 .7758 .8718 .063 Uiso calc R 1 . . H
C123 1.1779(5) .8606(5) .8227(3) .0699(13) Uani d . 1 . . C
H123 1.2471 .8202 .8446 .084 Uiso calc R 1 . . H
C124 1.2072(5) .9462(5) .7742(3) .0716(14) Uani d . 1 . . C
H124 1.2972 .9644 .7633 .086 Uiso calc R 1 . . H
C125 1.1057(5) 1.0061(5) .7413(3) .0676(13) Uani d . 1 . . C
H125 1.1270 1.0641 .7081 .081 Uiso calc R 1 . . H
C126 .9722(4) .9804(4) .7575(3) .0543(10) Uani d . 1 . . C
H126 .9035 1.0210 .7352 .065 Uiso calc R 1 . . H
C131 .7733(4) .7668(3) .9089(2) .0400(8) Uani d . 1 . . C
C132 .8075(4) .8223(4) .9913(2) .0507(10) Uani d . 1 . . C
H132 .8256 .9090 1.0064 .061 Uiso calc R 1 . . H
C133 .8148(5) .7488(5) 1.0513(3) .0660(13) Uani d . 1 . . C
H133 .8386 .7866 1.1067 .079 Uiso calc R 1 . . H
C134 .7877(5) .6218(5) 1.0304(3) .0734(14) Uani d . 1 . . C
H134 .7927 .5730 1.0711 .088 Uiso calc R 1 . . H
C135 .7530(6) .5669(5) .9488(4) .0790(16) Uani d . 1 . . C
H135 .7345 .4802 .9343 .095 Uiso calc R 1 . . H
C136 .7450(5) .6383(4) .8877(3) .0626(12) Uani d . 1 . . C
H136 .7206 .5998 .8324 .075 Uiso calc R 1 . . H
O61 1.0980(15) .6298(16) .3639(8) .152(4) Uiso d PG .402(4) A 1 O
C61 1.013(2) .6997(15) .3359(10) .152(4) Uiso d PG .402(4) A 1 C
H61A 1.0569 .7855 .3439 .183 Uiso calc PR .402(4) A 1 H
H61B .9323 .6983 .3646 .183 Uiso calc PR .402(4) A 1 H
C62 .978(2) .6515(18) .2526(12) .152(4) Uiso d PG .402(4) A 1 C
H62A 1.0409 .6884 .2195 .183 Uiso calc PR .402(4) A 1 H
H62B .8849 .6644 .2341 .183 Uiso calc PR .402(4) A 1 H
C63 .989(2) .5250(18) .2493(12) .152(4) Uiso d PG .402(4) A 1 C
H63A .9059 .4809 .2628 .183 Uiso calc PR .402(4) A 1 H
H63B 1.0080 .4854 .1950 .183 Uiso calc PR .402(4) A 1 H
C64 1.0985(18) .5293(17) .3089(11) .152(4) Uiso d PG .402(4) A 1 C
H64A 1.0888 .4559 .3342 .183 Uiso calc PR .402(4) A 1 H
H64B 1.1840 .5324 .2845 .183 Uiso calc PR .402(4) A 1 H
O62 1.1878(18) .6391(17) .2557(12) .133(6) Uiso d PG .272(9) B 2 O
C65 1.057(2) .612(2) .2115(13) .133(6) Uiso d PG .272(9) B 2 C
H65A 1.0390 .5241 .1856 .159 Uiso calc PR .272(9) B 2 H
H65B 1.0485 .6617 .1685 .159 Uiso calc PR .272(9) B 2 H
C66 .959(3) .642(2) .2716(15) .133(6) Uiso d PG .272(9) B 2 C
H66A .9306 .5708 .2963 .159 Uiso calc PR .272(9) B 2 H
H66B .8778 .6702 .2459 .159 Uiso calc PR .272(9) B 2 H
C67 1.042(3) .745(2) .3342(14) .133(6) Uiso d PG .272(9) B 2 C
H67A 1.0398 .8255 .3172 .159 Uiso calc PR .272(9) B 2 H
H67B 1.0103 .7501 .3883 .159 Uiso calc PR .272(9) B 2 H
C68 1.181(2) .706(2) .3347(13) .133(6) Uiso d PG .272(9) B 2 C
H68A 1.2505 .7791 .3477 .159 Uiso calc PR .272(9) B 2 H
H68B 1.1960 .6546 .3760 .159 Uiso calc PR .272(9) B 2 H
O63 1.1887(17) .6006(18) .3255(10) .143(5) Uiso d PG .325(9) C 3 O
C69 1.122(2) .5059(18) .2695(13) .143(5) Uiso d PG .325(9) C 3 C
H69A 1.0871 .4387 .2962 .171 Uiso calc PR .325(9) C 3 H
H69B 1.1820 .4738 .2303 .171 Uiso calc PR .325(9) C 3 H
C610 1.012(2) .553(2) .2287(14) .143(5) Uiso d PG .325(9) C 3 C
H61C .9304 .5451 .2566 .171 Uiso calc PR .325(9) C 3 H
H61D .9903 .5097 .1714 .171 Uiso calc PR .325(9) C 3 H
C611 1.066(2) .6800(19) .2342(15) .143(5) Uiso d PG .325(9) C 3 C
H61E 1.1223 .6901 .1903 .171 Uiso calc PR .325(9) C 3 H
H61F .9934 .7328 .2322 .171 Uiso calc PR .325(9) C 3 H
C612 1.146(2) .7068(17) .3123(12) .143(5) Uiso d PG .325(9) C 3 C
H61G 1.2236 .7694 .3129 .171 Uiso calc PR .325(9) C 3 H
H61H 1.0910 .7383 .3551 .171 Uiso calc PR .325(9) C 3 H

loop_
_atom_site_aniso_label
_atom_site_aniso_U_11
_atom_site_aniso_U_22
_atom_site_aniso_U_33
_atom_site_aniso_U_12
_atom_site_aniso_U_13
_atom_site_aniso_U_23
Pd .04090(17) .03779(16) .03584(17) -.00140(11) .00478(12) .00903(11)
P .0375(5) .0325(5) .0381(5) .0026(4) .0036(4) .0090(4)
S .0558(6) .0485(5) .0346(5) -.0055(4) .0045(4) .0080(4)
O41 .0567(17) .0472(15) .0424(15) -.0061(13) .0150(13) .0048(12)
O42 .100(3) .063(2) .067(2) -.0080(18) .046(2) .0140(16)
C41 .058(3) .048(2) .039(2) -.0006(19) .009(2) .0133(17)
C42 .050(2) .048(2) .046(2) -.0046(18) .0065(19) .0135(18)
C43 .076(3) .058(3) .060(3) .003(2) .013(2) .023(2)
C44 .101(4) .049(3) .084(4) .009(3) .013(3) .021(3)
C45 .094(4) .044(3) .084(4) .013(2) .009(3) .001(2)
C46 .074(3) .056(3) .054(3) .004(2) .007(2) .003(2)
C47 .048(2) .043(2) .044(2) -.0010(17) .0029(18) .0085(17)
C51 .056(3) .063(3) .054(3) .002(2) -.005(2) .017(2)
C52 .084(4) .070(3) .084(4) .012(3) -.003(3) .029(3)
C53 .076(4) .087(4) .115(6) -.014(3) -.033(4) .021(4)
C31 .047(2) .049(2) .043(2) -.0052(18) .0023(19) .0143(17)
C32 .058(3) .076(3) .047(3) -.005(2) .013(2) .008(2)
C33 .068(3) .129(5) .057(3) -.022(3) .023(3) .004(3)
C34 .102(5) .136(6) .066(4) -.047(5) .005(4) .049(4)
C35 .106(5) .099(5) .095(5) -.021(4) .000(4) .065(4)
C36 .075(3) .067(3) .076(3) -.002(2) .009(3) .039(3)
C111 .045(2) .0357(19) .043(2) .0073(16) .0032(17) .0097(16)
C112 .057(3) .043(2) .076(3) .0032(19) -.003(2) .006(2)
C113 .100(4) .039(2) .078(3) .007(2) -.015(3) .001(2)
C114 .115(5) .053(3) .063(3) .034(3) .019(3) .006(2)
C115 .077(4) .068(3) .092(4) .029(3) .031(3) .009(3)
C116 .056(3) .054(2) .064(3) .009(2) .009(2) .006(2)
C121 .039(2) .041(2) .043(2) .0001(16) .0040(17) .0044(16)
C122 .045(2) .056(2) .058(3) .0128(19) .008(2) .014(2)
C123 .045(3) .084(3) .084(4) .020(2) .012(2) .015(3)
C124 .049(3) .090(4) .074(3) -.003(3) .019(3) .013(3)
C125 .061(3) .073(3) .064(3) -.017(2) .010(2) .016(2)
C126 .044(2) .058(3) .062(3) -.0015(19) .004(2) .019(2)
C131 .0350(19) .043(2) .045(2) .0038(15) .0067(16) .0159(16)
C132 .054(2) .052(2) .047(2) .0049(19) .007(2) .0128(18)
C133 .071(3) .090(4) .044(2) .016(3) .009(2) .025(2)
C134 .080(4) .081(4) .074(4) .012(3) .017(3) .052(3)
C135 .099(4) .050(3) .093(4) .002(3) .000(3) .035(3)
C136 .085(3) .040(2) .061(3) .005(2) -.004(2) .013(2)

loop_
_atom_type_symbol
_atom_type_description
_atom_type_scat_dispersion_real
_atom_type_scat_dispersion_imag
_atom_type_scat_source
C C .0033 .0016 'International Tables Vol C Tables 4.2.6.8 and 6.1.1.4'
H H .0000 .0000 'International Tables Vol C Tables 4.2.6.8 and 6.1.1.4'
O O .0106 .0060 'International Tables Vol C Tables 4.2.6.8 and 6.1.1.4'
P P .1023 .0942 'International Tables Vol C Tables 4.2.6.8 and 6.1.1.4'
S S .1246 .1234 'International Tables Vol C Tables 4.2.6.8 and 6.1.1.4'
Pd Pd -.9988 1.0072 'International Tables Vol C Tables 4.2.6.8 and 6.1.1.4'

loop_
_geom_angle_atom_site_label_1
_geom_angle_atom_site_label_2
_geom_angle_atom_site_label_3
_geom_angle
_geom_angle_publ_flag
C31 Pd O41 170.24(14) yes
C31 Pd P 90.77(11) yes
O41 Pd P 92.60(8) yes
C31 Pd S 90.71(11) yes
O41 Pd S 87.47(8) yes
P Pd S 170.55(4) yes
C131 P C111 103.81(17) ?
C131 P C121 104.26(17) ?
C111 P C121 106.13(17) ?
C131 P Pd 107.90(12) ?
C111 P Pd 112.97(12) ?
C121 P Pd 120.26(12) ?
C47 S C51 103.8(2) ?
C47 S Pd 98.71(13) ?
C51 S Pd 107.62(15) ?
C41 O41 Pd 129.4(3) ?
O42 C41 O41 123.4(4) ?
O42 C41 C42 117.3(4) ?
O41 C41 C42 119.3(4) ?
C47 C42 C43 117.3(4) ?
C47 C42 C41 125.2(3) ?
C43 C42 C41 117.4(4) ?
C44 C43 C42 122.0(5) ?
C44 C43 H43 119.0 ?
C42 C43 H43 119.0 ?
C45 C44 C43 119.9(5) ?
C45 C44 H44 120.1 ?
C43 C44 H44 120.1 ?
C44 C45 C46 120.2(5) ?
C44 C45 H45 119.9 ?
C46 C45 H45 119.9 ?
C45 C46 C47 119.7(4) ?
C45 C46 H46 120.1 ?
C47 C46 H46 120.1 ?
C42 C47 C46 120.8(4) ?
C42 C47 S 123.6(3) ?
C46 C47 S 115.6(3) ?
C53 C51 C52 111.4(4) ?
C53 C51 S 109.9(4) ?
C52 C51 S 106.4(3) ?
C53 C51 H51 109.7 ?
C52 C51 H51 109.7 ?
S C51 H51 109.7 ?
C51 C52 H521 109.5 ?
C51 C52 H522 109.5 ?
H521 C52 H522 109.5 ?
C51 C52 H523 109.5 ?
H521 C52 H523 109.5 ?
H522 C52 H523 109.5 ?
C51 C53 H531 109.5 ?
C51 C53 H532 109.5 ?
H531 C53 H532 109.5 ?
C51 C53 H533 109.5 ?
H531 C53 H533 109.5 ?
H532 C53 H533 109.5 ?
C32 C31 C36 118.1(4) ?
C32 C31 Pd 123.7(3) ?
C36 C31 Pd 118.1(3) ?
C31 C32 C33 120.7(5) ?
C31 C32 H32 119.7 ?
C33 C32 H32 119.7 ?
C34 C33 C32 120.1(6) ?
C34 C33 H33 119.9 ?
C32 C33 H33 119.9 ?
C33 C34 C35 120.1(5) ?
C33 C34 H34 119.9 ?
C35 C34 H34 119.9 ?
C34 C35 C36 120.2(6) ?
C34 C35 H35 119.9 ?
C36 C35 H35 119.9 ?
C31 C36 C35 120.9(6) ?
C31 C36 H36 119.6 ?
C35 C36 H36 119.6 ?
C116 C111 C112 118.6(4) ?
C116 C111 P 117.3(3) ?
C112 C111 P 123.9(3) ?
C111 C112 C113 119.9(5) ?
C111 C112 H112 120.1 ?
C113 C112 H112 120.1 ?
C114 C113 C112 120.8(5) ?
C114 C113 H113 119.6 ?
C112 C113 H113 119.6 ?
C115 C114 C113 119.7(5) ?
C115 C114 H114 120.1 ?
C113 C114 H114 120.1 ?
C114 C115 C116 120.5(5) ?
C114 C115 H115 119.7 ?
C116 C115 H115 119.7 ?
C111 C116 C115 120.5(4) ?
C111 C116 H116 119.7 ?
C115 C116 H116 119.7 ?
C122 C121 C126 118.8(4) ?
C122 C121 P 121.6(3) ?
C126 C121 P 119.6(3) ?
C121 C122 C123 121.1(4) ?
C121 C122 H122 119.5 ?
C123 C122 H122 119.5 ?
C124 C123 C122 119.2(5) ?
C124 C123 H123 120.4 ?
C122 C123 H123 120.4 ?
C123 C124 C125 120.8(5) ?
C123 C124 H124 119.6 ?
C125 C124 H124 119.6 ?
C124 C125 C126 120.0(5) ?
C124 C125 H125 120.0 ?
C126 C125 H125 120.0 ?
C125 C126 C121 120.0(4) ?
C125 C126 H126 120.0 ?
C121 C126 H126 120.0 ?
C136 C131 C132 119.3(4) ?
C136 C131 P 118.6(3) ?
C132 C131 P 122.1(3) ?
C133 C132 C131 119.8(4) ?
C133 C132 H132 120.1 ?
C131 C132 H132 120.1 ?
C134 C133 C132 121.0(4) ?
C134 C133 H133 119.5 ?
C132 C133 H133 119.5 ?
C133 C134 C135 119.2(4) ?
C133 C134 H134 120.4 ?
C135 C134 H134 120.4 ?
C134 C135 C136 121.0(5) ?
C134 C135 H135 119.5 ?
C136 C135 H135 119.5 ?
C131 C136 C135 119.7(4) ?
C131 C136 H136 120.1 ?
C135 C136 H136 120.1 ?
C61 O61 C64 109.8 ?
O61 C61 C62 106.7 ?
O61 C61 H61A 110.4 ?
C62 C61 H61A 110.4 ?
O61 C61 H61B 110.4 ?
C62 C61 H61B 110.4 ?
H61A C61 H61B 108.6 ?
C61 C62 C63 101.9 ?
C61 C62 H62A 111.4 ?
C63 C62 H62A 111.4 ?
C61 C62 H62B 111.4 ?
C63 C62 H62B 111.4 ?
H62A C62 H62B 109.2 ?
C64 C63 C62 101.9 ?
C64 C63 H63A 111.4 ?
C62 C63 H63A 111.4 ?
C64 C63 H63B 111.4 ?
C62 C63 H63B 111.4 ?
H63A C63 H63B 109.3 ?
O61 C64 C63 106.7 ?
O61 C64 H64A 110.4 ?
C63 C64 H64A 110.4 ?
O61 C64 H64B 110.4 ?
C63 C64 H64B 110.4 ?
H64A C64 H64B 108.6 ?
C65 O62 C68 109.8 ?
O62 C65 C66 106.8 ?
O62 C65 H65A 110.4 ?
C66 C65 H65A 110.4 ?
O62 C65 H65B 110.4 ?
C66 C65 H65B 110.4 ?
H65A C65 H65B 108.6 ?
C65 C66 C67 101.9 ?
C65 C66 H66A 111.4 ?
C67 C66 H66A 111.4 ?
C65 C66 H66B 111.4 ?
C67 C66 H66B 111.4 ?
H66A C66 H66B 109.3 ?
C68 C67 C66 101.9 ?
C68 C67 H67A 111.4 ?
C66 C67 H67A 111.4 ?
C68 C67 H67B 111.4 ?
C66 C67 H67B 111.4 ?
H67A C67 H67B 109.3 ?
O62 C68 C67 106.7 ?
O62 C68 H68A 110.4 ?
C67 C68 H68A 110.4 ?
O62 C68 H68B 110.4 ?
C67 C68 H68B 110.4 ?
H68A C68 H68B 108.6 ?
C612 O63 C69 109.8 ?
O63 C69 C610 106.8 ?
O63 C69 H69A 110.4 ?
C610 C69 H69A 110.4 ?
O63 C69 H69B 110.4 ?
C610 C69 H69B 110.4 ?
H69A C69 H69B 108.6 ?
C69 C610 C611 101.9 ?
C69 C610 H61C 111.4 ?
C611 C610 H61C 111.4 ?
C69 C610 H61D 111.4 ?
C611 C610 H61D 111.4 ?
H61C C610 H61D 109.3 ?
C612 C611 C610 101.9 ?
C612 C611 H61E 111.4 ?
C610 C611 H61E 111.4 ?
C612 C611 H61F 111.4 ?
C610 C611 H61F 111.4 ?
H61E C611 H61F 109.3 ?
O63 C612 C611 106.7 ?
O63 C612 H61G 110.4 ?
C611 C612 H61G 110.4 ?
O63 C612 H61H 110.4 ?
C611 C612 H61H 110.4 ?
H61G C612 H61H 108.6 ?

loop_
_geom_bond_atom_site_label_1
_geom_bond_atom_site_label_2
_geom_bond_site_symmetry_2
_geom_bond_distance
_geom_bond_publ_flag
Pd C31 . 1.988(4) yes
Pd O41 . 2.098(3) yes
Pd P . 2.2788(10) yes
Pd S . 2.3611(10) yes
P C131 . 1.828(4) ?
P C111 . 1.814(4) ?
P C121 . 1.831(4) ?
S C47 . 1.791(4) ?
S C51 . 1.835(5) ?
O41 C41 . 1.281(5) ?
O42 C41 . 1.223(5) ?
C41 C42 . 1.519(6) ?
C42 C47 . 1.397(5) ?
C42 C43 . 1.394(6) ?
C43 C44 . 1.369(7) ?
C43 H43 . .9300 ?
C44 C45 . 1.374(7) ?
C44 H44 . .9300 ?
C45 C46 . 1.381(6) ?
C45 H45 . .9300 ?
C46 C47 . 1.393(6) ?
C46 H46 . .9300 ?
C51 C53 . 1.516(7) ?
C51 C52 . 1.516(6) ?
C51 H51 . .9800 ?
C52 H521 . .9600 ?
C52 H522 . .9600 ?
C52 H523 . .9600 ?
C53 H531 . .9600 ?
C53 H532 . .9600 ?
C53 H533 . .9600 ?
C31 C32 . 1.381(6) ?
C31 C36 . 1.388(6) ?
C32 C33 . 1.397(7) ?
C32 H32 . .9300 ?
C33 C34 . 1.363(9) ?
C33 H33 . .9300 ?
C34 C35 . 1.365(10) ?
C34 H34 . .9300 ?
C35 C36 . 1.387(7) ?
C35 H35 . .9300 ?
C36 H36 . .9300 ?
C111 C116 . 1.382(6) ?
C111 C112 . 1.393(5) ?
C112 C113 . 1.381(6) ?
C112 H112 . .9300 ?
C113 C114 . 1.364(8) ?
C113 H113 . .9300 ?
C114 C115 . 1.365(7) ?
C114 H114 . .9300 ?
C115 C116 . 1.379(6) ?
C115 H115 . .9300 ?
C116 H116 . .9300 ?
C121 C122 . 1.375(5) ?
C121 C126 . 1.390(5) ?
C122 C123 . 1.387(6) ?
C122 H122 . .9300 ?
C123 C124 . 1.362(7) ?
C123 H123 . .9300 ?
C124 C125 . 1.373(7) ?
C124 H124 . .9300 ?
C125 C126 . 1.378(6) ?
C125 H125 . .9300 ?
C126 H126 . .9300 ?
C131 C136 . 1.379(5) ?
C131 C132 . 1.380(5) ?
C132 C133 . 1.383(6) ?
C132 H132 . .9300 ?
C133 C134 . 1.363(7) ?
C133 H133 . .9300 ?
C134 C135 . 1.367(7) ?
C134 H134 . .9300 ?
C135 C136 . 1.383(6) ?
C135 H135 . .9300 ?
C136 H136 . .9300 ?
O61 C61 . 1.297(12) ?
O61 C64 . 1.298(12) ?
C61 C62 . 1.377(13) ?
C61 H61A . .9700 ?
C61 H61B . .9700 ?
C62 C63 . 1.393(13) ?
C62 H62A . .9700 ?
C62 H62B . .9700 ?
C63 C64 . 1.377(13) ?
C63 H63A . .9700 ?
C63 H63B . .9700 ?
C64 H64A . .9700 ?
C64 H64B . .9700 ?
O62 C65 . 1.392(17) ?
O62 C68 . 1.392(17) ?
C65 C66 . 1.477(18) ?
C65 H65A . .9700 ?
C65 H65B . .9700 ?
C66 C67 . 1.495(18) ?
C66 H66A . .9700 ?
C66 H66B . .9700 ?
C67 C68 . 1.477(18) ?
C67 H67A . .9700 ?
C67 H67B . .9700 ?
C68 H68A . .9700 ?
C68 H68B . .9700 ?
O63 C612 . 1.325(15) ?
O63 C69 . 1.325(15) ?
C69 C610 . 1.405(16) ?
C69 H69A . .9700 ?
C69 H69B . .9700 ?
C610 C611 . 1.423(16) ?
C610 H61C . .9700 ?
C610 H61D . .9700 ?
C611 C612 . 1.406(16) ?
C611 H61E . .9700 ?
C611 H61F . .9700 ?
C612 H61G . .9700 ?
C612 H61H . .9700 ?

loop_
_geom_torsion_atom_site_label_1
_geom_torsion_atom_site_label_2
_geom_torsion_atom_site_label_3
_geom_torsion_atom_site_label_4
_geom_torsion
_geom_torsion_publ_flag
Pd O41 C41 O42 -173.2(3) ?
Pd O41 C41 C42 6.0(5) ?
O41 C41 C42 C43 141.3(4) yes
O41 C41 C42 C47 -41.5(6) yes
C41 C42 C43 C44 177.7(5) ?
C47 C46 C42 C43 -177.7(6) ?
C42 C43 C44 C45 -2.5(8) ?
C41 C42 C47 S 6.8(6) ?
C42 C47 S C51 -67.5(4) yes
